data_7216156
loop_
_publ_author_name
'B\;akowicz, Julia'
'Turowska-Tyrk, Ilona'

_publ_section_title
;
 Structural transformations in crystals induced by radiation and pressure.
 Part 1. How pressure influences the intramolecular photochemical
 reactions in crystals
;
_journal_name_full CrystEngComm
_journal_paper_doi 10.1039/c4ce00320a
_journal_year 2014
_chemical_formula_sum 'C17 H18 O'
_chemical_formula_weight 238.31
_chemical_name_systematic
; 
 ? 
;
_space_group_IT_number 61
_symmetry_cell_setting orthorhombic
_symmetry_space_group_name_Hall '-P 2ac 2ab'
_symmetry_space_group_name_H-M 'P b c a'
_atom_sites_solution_hydrogens geom
_atom_sites_solution_primary direct
_atom_sites_solution_secondary difmap
_audit_creation_method SHELXL-97
_cell_angle_alpha 90.00
_cell_angle_beta 90.00
_cell_angle_gamma 90.00
_cell_formula_units_Z 8
_cell_length_a 13.8701(12)
_cell_length_b 12.3384(12)
_cell_length_c 15.6455(14)
_cell_measurement_pressure 550000
_cell_measurement_reflns_used 3072
_cell_measurement_temperature 299(2)
_cell_measurement_theta_max 21.08
_cell_measurement_theta_min 3.35
_cell_volume 2677.5(4)
_computing_cell_refinement 'CrysAlisPro (Agilent Technologies, 2013)'
_computing_data_collection 'CrysAlisPro (Agilent Technologies, 2013)'
_computing_data_reduction 'CrysAlisPro (Agilent Technologies, 2013)'
_computing_molecular_graphics 'ORTEP-3 for Windows (Farrugia, 1997)'
_computing_publication_material 'SHELXL-97 (Sheldrick, 2008)'
_computing_structure_refinement 'SHELXL-97 (Sheldrick, 2008)'
_computing_structure_solution 'SHELXS-97 (Sheldrick, 2008)'
_diffrn_ambient_pressure 550000
_diffrn_ambient_temperature 299(2)
_diffrn_detector_area_resol_mean 15.9718
_diffrn_measured_fraction_theta_full 0.729
_diffrn_measured_fraction_theta_max 0.729
_diffrn_measurement_device_type 'Xcalibur, Eos'
_diffrn_measurement_method '\f- and \w scans'
_diffrn_radiation_monochromator graphite
_diffrn_radiation_source 'fine-focus sealed tube'
_diffrn_radiation_type MoK\a
_diffrn_radiation_wavelength 0.71073
_diffrn_reflns_av_R_equivalents 0.0915
_diffrn_reflns_av_sigmaI/netI 0.0668
_diffrn_reflns_limit_h_max 14
_diffrn_reflns_limit_h_min -14
_diffrn_reflns_limit_k_max 12
_diffrn_reflns_limit_k_min -12
_diffrn_reflns_limit_l_max 17
_diffrn_reflns_limit_l_min -17
_diffrn_reflns_number 14278
_diffrn_reflns_theta_full 24.98
_diffrn_reflns_theta_max 24.98
_diffrn_reflns_theta_min 3.37
_exptl_absorpt_coefficient_mu 0.071
_exptl_absorpt_correction_T_max 1.00
_exptl_absorpt_correction_T_min 0.35
_exptl_absorpt_correction_type multi-scan
_exptl_absorpt_process_details
;   
SCALE3 ABSPACK (Agilent Technologies, 2013)
;
_exptl_crystal_colour colourless
_exptl_crystal_density_diffrn 1.182
_exptl_crystal_density_method 'not measured'
_exptl_crystal_description block
_exptl_crystal_F_000 1024
_exptl_crystal_size_max 0.18
_exptl_crystal_size_mid 0.13
_exptl_crystal_size_min 0.10
_refine_diff_density_max 0.189
_refine_diff_density_min -0.171
_refine_diff_density_rms 0.040
_refine_ls_extinction_method none
_refine_ls_goodness_of_fit_ref 1.059
_refine_ls_hydrogen_treatment mixed
_refine_ls_matrix_type full
_refine_ls_number_parameters 175
_refine_ls_number_reflns 1718
_refine_ls_number_restraints 0
_refine_ls_restrained_S_all 1.059
_refine_ls_R_factor_all 0.1380
_refine_ls_R_factor_gt 0.0608
_refine_ls_shift/su_max 0.000
_refine_ls_shift/su_mean 0.000
_refine_ls_structure_factor_coef Fsqd
_refine_ls_weighting_details 'calc w=1/[\s^2^(Fo^2^)+(0.0554P)^2^+1.8647P] where P=(Fo^2^+2Fc^2^)/3'
_refine_ls_weighting_scheme calc
_refine_ls_wR_factor_gt 0.1258
_refine_ls_wR_factor_ref 0.1571
_reflns_number_gt 931
_reflns_number_total 1718
_reflns_threshold_expression >2sigma(I)
_cod_data_source_file c4ce00320a1.cif
_cod_data_source_block 100.0%P_0.55GPa
_cod_depositor_comments
;
The following automatic conversions were performed:

'_symmetry_cell_setting' value 'Orthorhombic' changed to
'orthorhombic' according to
/usr/data/users/saulius/crontab/automatic-downloads/rss-feeds/RSC/lib/dictionaries/cif_core.dic
dictionary named 'cif_core.dic' version 2.4.2 from 2011-04-26.

Automatic conversion script
Id: cif_fix_values 2281 2013-09-26 08:29:07Z andrius 
;
_cod_original_sg_symbol_H-M 'P bca'
_cod_database_code 7216156

loop_
_symmetry_equiv_pos_as_xyz
'x, y, z'
'-x+1/2, -y, z+1/2'
'-x, y+1/2, -z+1/2'
'x+1/2, -y+1/2, -z'
'-x, -y, -z'
'x-1/2, y, -z-1/2'
'x, -y-1/2, z-1/2'
'-x-1/2, y-1/2, z'

loop_
_atom_site_label
_atom_site_type_symbol
_atom_site_fract_x
_atom_site_fract_y
_atom_site_fract_z
_atom_site_U_iso_or_equiv
_atom_site_adp_type
_atom_site_occupancy
_atom_site_symmetry_multiplicity
_atom_site_calc_flag
_atom_site_refinement_flags
O1P O 0.0554(2) 0.1570(2) 0.4373(2) 0.0525(9) Uani 1 1 d .
HO1P H 0.030(4) 0.184(5) 0.476(4) 0.11(3) Uiso 1 1 d .
C1P C 0.2208(3) 0.2670(3) 0.4886(3) 0.0511(12) Uani 1 1 d .
H1P H 0.2046 0.2001 0.5120 0.061 Uiso 1 1 calc R
C2P C 0.2987(3) 0.3242(4) 0.5212(3) 0.0636(14) Uani 1 1 d .
H2P H 0.3336 0.2959 0.5668 0.076 Uiso 1 1 calc R
C3P C 0.3248(3) 0.4221(4) 0.4868(3) 0.0612(13) Uani 1 1 d .
H3P H 0.3776 0.4597 0.5083 0.073 Uiso 1 1 calc R
C4P C 0.2723(3) 0.4640(4) 0.4204(3) 0.0578(12) Uani 1 1 d .
H4P H 0.2891 0.5305 0.3968 0.069 Uiso 1 1 calc R
C5P C 0.1946(3) 0.4074(3) 0.3887(2) 0.0477(11) Uani 1 1 d .
H5P H 0.1596 0.4366 0.3436 0.057 Uiso 1 1 calc R
C6P C 0.1672(3) 0.3085(3) 0.4221(2) 0.0403(10) Uani 1 1 d .
C7P C 0.0820(3) 0.2488(3) 0.3847(2) 0.0413(10) Uani 1 1 d .
C8P C -0.0054(3) 0.3198(3) 0.3717(2) 0.0355(10) Uani 1 1 d .
C9P C -0.0446(3) 0.3951(3) 0.4271(2) 0.0441(11) Uani 1 1 d .
H9P H -0.0151 0.4091 0.4793 0.053 Uiso 1 1 calc R
C10P C -0.1276(3) 0.4491(3) 0.4045(3) 0.0533(12) Uani 1 1 d .
H10P H -0.1535 0.5011 0.4410 0.064 Uiso 1 1 calc R
C11P C -0.1727(3) 0.4262(4) 0.3277(3) 0.0622(13) Uani 1 1 d .
H11P H -0.2293 0.4621 0.3132 0.075 Uiso 1 1 calc R
C12P C -0.1340(3) 0.3504(4) 0.2724(3) 0.0580(13) Uani 1 1 d .
H12P H -0.1644 0.3353 0.2207 0.070 Uiso 1 1 calc R
C13P C -0.0501(3) 0.2973(3) 0.2944(2) 0.0425(11) Uani 1 1 d .
C14P C 0.0027(3) 0.2111(3) 0.2444(3) 0.0506(12) Uani 1 1 d .
C15P C 0.0171(4) 0.2431(5) 0.1509(3) 0.0938(18) Uani 1 1 d .
H15D H 0.0527 0.1873 0.1220 0.141 Uiso 1 1 calc R
H15E H 0.0522 0.3100 0.1481 0.141 Uiso 1 1 calc R
H15F H -0.0446 0.2520 0.1240 0.141 Uiso 1 1 calc R
C16P C -0.0536(4) 0.1045(4) 0.2494(3) 0.0880(18) Uani 1 1 d .
H16D H -0.0472 0.0743 0.3057 0.132 Uiso 1 1 calc R
H16E H -0.0285 0.0544 0.2081 0.132 Uiso 1 1 calc R
H16F H -0.1205 0.1180 0.2376 0.132 Uiso 1 1 calc R
C17P C 0.0993(3) 0.2040(4) 0.2926(3) 0.0532(12) Uani 1 1 d .
H17D H 0.148(3) 0.251(3) 0.256(2) 0.061(12) Uiso 1 1 d .
H17E H 0.127(3) 0.128(4) 0.297(2) 0.077(15) Uiso 1 1 d .

loop_
_atom_site_aniso_label
_atom_site_aniso_U_11
_atom_site_aniso_U_22
_atom_site_aniso_U_33
_atom_site_aniso_U_23
_atom_site_aniso_U_13
_atom_site_aniso_U_12
O1P 0.058(2) 0.041(2) 0.059(2) 0.0071(16) 0.0004(16) 0.0013(14)
C1P 0.042(3) 0.043(3) 0.068(3) 0.003(2) -0.010(2) 0.004(2)
C2P 0.056(4) 0.057(4) 0.077(4) -0.005(3) -0.023(2) 0.014(2)
C3P 0.036(3) 0.061(4) 0.087(4) -0.018(3) -0.003(2) 0.001(2)
C4P 0.055(4) 0.054(4) 0.065(3) -0.003(2) 0.010(2) -0.012(2)
C5P 0.052(3) 0.046(3) 0.045(3) 0.004(2) -0.001(2) -0.002(2)
C6P 0.037(3) 0.038(3) 0.047(3) 0.000(2) 0.0003(19) 0.0056(18)
C7P 0.044(3) 0.033(3) 0.047(3) 0.0035(19) -0.0026(19) 0.0039(19)
C8P 0.033(3) 0.032(3) 0.041(3) -0.0007(18) 0.0022(19) -0.0014(17)
C9P 0.046(3) 0.043(3) 0.044(3) 0.000(2) 0.002(2) 0.001(2)
C10P 0.048(3) 0.043(3) 0.069(3) 0.000(2) 0.015(2) 0.007(2)
C11P 0.043(3) 0.063(4) 0.081(4) 0.006(3) -0.010(3) 0.015(2)
C12P 0.053(3) 0.065(4) 0.057(3) -0.001(2) -0.011(2) 0.008(2)
C13P 0.038(3) 0.045(3) 0.045(3) -0.003(2) -0.004(2) 0.0039(19)
C14P 0.046(3) 0.064(4) 0.042(3) -0.013(2) -0.005(2) 0.004(2)
C15P 0.103(5) 0.128(5) 0.051(4) -0.014(3) -0.003(3) 0.035(4)
C16P 0.070(4) 0.077(5) 0.117(5) -0.051(3) -0.003(3) -0.009(3)
C17P 0.050(3) 0.059(4) 0.051(3) -0.011(2) 0.001(2) 0.012(2)

loop_
_atom_type_symbol
_atom_type_description
_atom_type_scat_dispersion_real
_atom_type_scat_dispersion_imag
_atom_type_scat_source
C C 0.0033 0.0016 'International Tables Vol C Tables 4.2.6.8 and 6.1.1.4'
H H 0.0000 0.0000 'International Tables Vol C Tables 4.2.6.8 and 6.1.1.4'
O O 0.0106 0.0060 'International Tables Vol C Tables 4.2.6.8 and 6.1.1.4'

loop_
_geom_angle_atom_site_label_1
_geom_angle_atom_site_label_2
_geom_angle_atom_site_label_3
_geom_angle
C7P O1P HO1P 103(4)
C6P C1P C2P 120.6(4)
C6P C1P H1P 119.7
C2P C1P H1P 119.7
C3P C2P C1P 120.6(4)
C3P C2P H2P 119.7
C1P C2P H2P 119.7
C4P C3P C2P 119.3(4)
C4P C3P H3P 120.3
C2P C3P H3P 120.3
C3P C4P C5P 119.9(4)
C3P C4P H4P 120.1
C5P C4P H4P 120.1
C4P C5P C6P 121.9(4)
C4P C5P H5P 119.1
C6P C5P H5P 119.1
C1P C6P C5P 117.7(4)
C1P C6P C7P 122.2(4)
C5P C6P C7P 120.1(4)
O1P C7P C8P 109.0(3)
O1P C7P C6P 111.2(3)
C8P C7P C6P 113.4(3)
O1P C7P C17P 106.7(4)
C8P C7P C17P 101.8(3)
C6P C7P C17P 114.2(3)
C9P C8P C13P 120.4(4)
C9P C8P C7P 128.4(4)
C13P C8P C7P 111.1(3)
C10P C9P C8P 119.6(4)
C10P C9P H9P 120.2
C8P C9P H9P 120.2
C9P C10P C11P 120.1(4)
C9P C10P H10P 119.9
C11P C10P H10P 119.9
C12P C11P C10P 120.5(4)
C12P C11P H11P 119.8
C10P C11P H11P 119.8
C13P C12P C11P 119.5(4)
C13P C12P H12P 120.3
C11P C12P H12P 120.3
C12P C13P C8P 120.0(4)
C12P C13P C14P 127.9(4)
C8P C13P C14P 112.1(4)
C13P C14P C15P 112.2(4)
C13P C14P C16P 109.3(4)
C15P C14P C16P 109.7(4)
C13P C14P C17P 102.0(3)
C15P C14P C17P 111.7(4)
C16P C14P C17P 111.7(4)
C14P C15P H15D 109.5
C14P C15P H15E 109.5
H15D C15P H15E 109.5
C14P C15P H15F 109.5
H15D C15P H15F 109.5
H15E C15P H15F 109.5
C14P C16P H16D 109.5
C14P C16P H16E 109.5
H16D C16P H16E 109.5
C14P C16P H16F 109.5
H16D C16P H16F 109.5
H16E C16P H16F 109.5
C14P C17P C7P 107.4(3)
C14P C17P H17D 105(2)
C7P C17P H17D 114(2)
C14P C17P H17E 114(2)
C7P C17P H17E 109(2)
H17D C17P H17E 107(3)

loop_
_geom_bond_atom_site_label_1
_geom_bond_atom_site_label_2
_geom_bond_distance
O1P C7P 1.447(5)
O1P HO1P 0.78(5)
C1P C6P 1.378(5)
C1P C2P 1.387(6)
C1P H1P 0.9300
C2P C3P 1.371(6)
C2P H2P 0.9300
C3P C4P 1.369(6)
C3P H3P 0.9300
C4P C5P 1.376(5)
C4P H4P 0.9300
C5P C6P 1.381(5)
C5P H5P 0.9300
C6P C7P 1.510(5)
C7P C8P 1.510(5)
C7P C17P 1.561(5)
C8P C9P 1.382(5)
C8P C13P 1.387(5)
C9P C10P 1.377(5)
C9P H9P 0.9300
C10P C11P 1.384(5)
C10P H10P 0.9300
C11P C12P 1.383(6)
C11P H11P 0.9300
C12P C13P 1.380(5)
C12P H12P 0.9300
C13P C14P 1.510(5)
C14P C15P 1.527(6)
C14P C16P 1.532(6)
C14P C17P 1.541(6)
C15P H15D 0.9600
C15P H15E 0.9600
C15P H15F 0.9600
C16P H16D 0.9600
C16P H16E 0.9600
C16P H16F 0.9600
C17P H17D 1.07(4)
C17P H17E 1.02(4)
